data_7062420
loop_
_publ_author_name
Suraj,
'Swamy, K. C. Kumara'

_publ_section_title
;
 Ring expansion/opening reactions of epoxy ene-amides: access to
 azabicyclononene, tetrahydropyridine and tetrazole scaffolds
;
_journal_issue 19
_journal_name_full 'New Journal of Chemistry'
_journal_page_first 9061
_journal_page_last 9065
_journal_paper_doi 10.1039/D3NJ00529A
_journal_volume 47
_journal_year 2023
_chemical_formula_moiety 'C31 H27 N O4 S'
_chemical_formula_sum 'C31 H27 N O4 S'
_chemical_formula_weight 509.59
_space_group_crystal_system triclinic
_space_group_IT_number 2
_space_group_name_Hall '-P 1'
_space_group_name_H-M_alt 'P -1'
_atom_sites_solution_hydrogens geom
_atom_sites_solution_primary dual
_audit_creation_date 2023-03-31
_audit_creation_method
;
Olex2 1.3-ac4
(compiled 2018.12.18 svn.r3554 for Rigaku Oxford Diffraction, GUI svn.r1)
;
_audit_update_record
;
2023-04-01 deposited with the CCDC.	2023-04-11 downloaded from the CCDC.
;
_cell_angle_alpha 76.121(5)
_cell_angle_beta 83.698(5)
_cell_angle_gamma 89.177(5)
_cell_formula_units_Z 4
_cell_length_a 7.7998(5)
_cell_length_b 16.6494(10)
_cell_length_c 21.1710(14)
_cell_measurement_reflns_used 7266
_cell_measurement_temperature 111.88
_cell_measurement_theta_max 19.5900
_cell_measurement_theta_min 1.9800
_cell_volume 2652.7(3)
_computing_cell_refinement 'CrysAlisPro 1.171.40.35a (Rigaku OD, 2018)'
_computing_data_collection 'CrysAlisPro 1.171.40.35a (Rigaku OD, 2018)'
_computing_data_reduction 'CrysAlisPro 1.171.40.35a (Rigaku OD, 2018)'
_computing_molecular_graphics 'Olex2 (Dolomanov et al., 2009)'
_computing_publication_material 'Olex2 (Dolomanov et al., 2009)'
_computing_structure_refinement 'ShelXL (Sheldrick, 2015)'
_computing_structure_solution 'ShelXT (Sheldrick, 2015)'
_diffrn_ambient_environment air
_diffrn_ambient_temperature 111.88
_diffrn_detector 'CCD plate'
_diffrn_detector_area_resol_mean 10.0000
_diffrn_detector_type HyPix3000
_diffrn_measured_fraction_theta_full 0.999
_diffrn_measured_fraction_theta_max 0.999
_diffrn_measurement_details
;
List of Runs (angles in degrees, time in seconds):

  # Type    Start    End  Width  t~exp~   \w     \q     \k     \f   Frames
#--------------------------------------------------------------------------
  1  \w    -11.00  86.00   0.50    3.30    --   16.22  61.00  30.00  194
  2  \w     -8.00  86.00   0.50    3.30    --   16.22  45.00 -60.00  188
  3  \w     -8.00  86.00   0.50    3.30    --   16.22  45.00-150.00  188
  4  \w    -11.00  86.00   0.50    3.30    --   16.22  61.00-180.00  194
  5  \w    -11.00  86.00   0.50    3.30    --   16.22  61.00 -90.00  194
  6  \w    -37.00  22.00   0.50    3.30    --  -14.97 -94.00   0.00  118
  7  \w     12.00  73.00   0.50    3.30    --   16.22-128.00 -56.00  122
  8  \w    -37.00  22.00   0.50    3.30    --  -14.97 -94.00 -60.00  118
  9  \w    -37.00  53.00   0.50    3.30    --   16.22 -94.00 -90.00  180
 10  \w    -39.00  55.00   0.50    3.30    --  -14.97  45.00-180.00  188
 11  \w    -43.00  55.00   0.50    3.30    --  -14.97  61.00 -60.00  196
 12  \w    -10.00  90.00   0.50    3.30    --   16.22  30.00  60.00  200
 13  \w     -8.00  86.00   0.50    3.30    --   16.22  45.00 150.00  188
 14  \w     -8.00  86.00   0.50    3.30    --   16.22  45.00  60.00  188
 15  \w     19.00  81.00   0.50    3.30    --   16.22-141.00 132.00  124
 16  \w    -41.00  59.00   0.50    3.30    --  -14.97  30.00 120.00  200
 17  \w    -42.00 -13.00   0.50    3.30    --   16.22 131.00 164.63   58
 18  \w    -69.00 -10.00   0.50    3.30    --  -14.97 125.00 120.00  118
 19  \w    -71.00 -11.00   0.50    3.30    --  -14.97 128.00  17.00  120
 20  \w    -69.00  99.00   0.50    3.30    --   16.22   0.00-150.00  336
 21  \w    -79.00 -18.00   0.50    3.30    --  -14.97 141.00-170.00  122
;
_diffrn_measurement_device 'four-circle diffractometer'
_diffrn_measurement_device_type 'XtaLAB Synergy, Single source at offset/far, HyPix3000'
_diffrn_measurement_method '\w scans'
_diffrn_orient_matrix_type 'CrysAlisPro convention (1999,Acta A55,543-557)'
_diffrn_orient_matrix_UB_11 -0.0069334000
_diffrn_orient_matrix_UB_12 0.0031541000
_diffrn_orient_matrix_UB_13 0.0330032000
_diffrn_orient_matrix_UB_21 0.0205179000
_diffrn_orient_matrix_UB_22 0.0428216000
_diffrn_orient_matrix_UB_23 -0.0107222000
_diffrn_orient_matrix_UB_31 -0.0888978000
_diffrn_orient_matrix_UB_32 0.0090775000
_diffrn_orient_matrix_UB_33 -0.0011347000
_diffrn_radiation_monochromator mirror
_diffrn_radiation_probe x-ray
_diffrn_radiation_type MoK\a
_diffrn_radiation_wavelength 0.71073
_diffrn_reflns_av_R_equivalents 0.2093
_diffrn_reflns_av_unetI/netI 0.1464
_diffrn_reflns_Laue_measured_fraction_full 0.999
_diffrn_reflns_Laue_measured_fraction_max 0.999
_diffrn_reflns_limit_h_max 9
_diffrn_reflns_limit_h_min -9
_diffrn_reflns_limit_k_max 19
_diffrn_reflns_limit_k_min -19
_diffrn_reflns_limit_l_max 24
_diffrn_reflns_limit_l_min -24
_diffrn_reflns_number 55589
_diffrn_reflns_point_group_measured_fraction_full 0.999
_diffrn_reflns_point_group_measured_fraction_max 0.999
_diffrn_reflns_theta_full 24.407
_diffrn_reflns_theta_max 24.407
_diffrn_reflns_theta_min 2.088
_diffrn_source 'micro-focus sealed X-ray tube'
_diffrn_source_type 'PhotonJet (Mo) X-ray Source'
_exptl_absorpt_coefficient_mu 0.159
_exptl_absorpt_correction_T_max 1.00000
_exptl_absorpt_correction_T_min 0.33380
_exptl_absorpt_correction_type multi-scan
_exptl_absorpt_process_details
;
CrysAlisPro 1.171.40.35a (Rigaku Oxford Diffraction, 2018)
Empirical absorption correction using spherical harmonics,
 implemented in SCALE3 ABSPACK scaling algorithm.
;
_exptl_crystal_colour 'clear light colourless'
_exptl_crystal_colour_lustre clear
_exptl_crystal_colour_modifier light
_exptl_crystal_colour_primary colourless
_exptl_crystal_density_diffrn 1.276
_exptl_crystal_description plate
_exptl_crystal_F_000 1072
_exptl_crystal_recrystallization_method 'Re-crystallisation from solvent'
_exptl_crystal_size_max 0.19
_exptl_crystal_size_mid 0.13
_exptl_crystal_size_min 0.1
_refine_diff_density_max 0.461
_refine_diff_density_min -0.328
_refine_diff_density_rms 0.083
_refine_ls_extinction_method none
_refine_ls_goodness_of_fit_ref 0.946
_refine_ls_hydrogen_treatment constr
_refine_ls_matrix_type full
_refine_ls_number_parameters 669
_refine_ls_number_reflns 8720
_refine_ls_number_restraints 578
_refine_ls_restrained_S_all 0.918
_refine_ls_R_factor_all 0.2074
_refine_ls_R_factor_gt 0.0954
_refine_ls_shift/su_max 0.000
_refine_ls_shift/su_mean 0.000
_refine_ls_structure_factor_coef Fsqd
_refine_ls_weighting_details 'w=1/[\s^2^(Fo^2^)+(0.1521P)^2^] where P=(Fo^2^+2Fc^2^)/3'
_refine_ls_weighting_scheme calc
_refine_ls_wR_factor_gt 0.2297
_refine_ls_wR_factor_ref 0.3113
_reflns_Friedel_coverage 0.000
_reflns_number_gt 3545
_reflns_number_total 8720
_reflns_threshold_expression 'I > 2\s(I)'
_cod_data_source_file d3nj00529a2.cif
_cod_data_source_block Compound7la
_cod_depositor_comments 'Adding full bibliography for 7062416--7062421.cif.'
_cod_database_code 7062420
_shelx_shelxl_version_number 2018/3
_chemical_oxdiff_formula 'C H N O S'
_shelx_space_group_comment
;
The symmetry employed for this shelxl refinement is uniquely defined
by the following loop, which should always be used as a source of
symmetry information in preference to the above space-group names.
They are only intended as comments.
;
_shelx_estimated_absorpt_t_max 0.984
_shelx_estimated_absorpt_t_min 0.970
_reflns_odcompleteness_completeness 99.80
_reflns_odcompleteness_iscentric 1
_reflns_odcompleteness_theta 26.32
_olex2_refinement_description
;
1. Fixed Uiso
 At 1.2 times of:
  All C(H) groups, All C(H,H) groups
 At 1.5 times of:
  All C(H,H,H) groups
2. Rigid body (RIGU) restrains
 All non-hydrogen atoms
 with sigma for 1-2 distances of 0.004 and sigma for 1-3 distances of 0.004
3.a Ternary CH refined with riding coordinates:
 C00D(H00D), C3(H3), C35(H35), C2(H2)
3.b Secondary CH2 refined with riding coordinates:
 C36(H36A,H36B), C1(H1A,H1B)
3.c Aromatic/amide H refined with riding coordinates:
 C5(H5), C32(H32), C7(H7), C11(H11), C38(H38), C44(H44), C48(H48), C10(H10),
 C45(H45), C13(H13), C8(H8), C46(H46), C40(H40), C9(H9), C47(H47), C31(H31),
 C62(H62), C58(H58), C27(H27), C20(H20), C22(H22), C42(H42), C19(H19), C39(H39),
  C23(H23), C14(H14), C50(H50), C51(H51), C60(H60), C17(H17), C15(H15),
 C54(H54), C59(H59), C30(H30), C41(H41), C61(H61), C28(H28), C53(H53), C16(H16),
  C29(H29)
3.d Idealised Me refined as rotating group:
 C24(H24A,H24B,H24C), C55(H55A,H55B,H55C)
;
_olex2_submission_special_instructions 'No special instructions were received'
_oxdiff_exptl_absorpt_empirical_details
;
Empirical correction (ABSPACK) includes:
- Absorption correction using spherical harmonics
- Frame scaling
;
_oxdiff_exptl_absorpt_empirical_full_max 3.200
_oxdiff_exptl_absorpt_empirical_full_min 0.417

loop_
_space_group_symop_operation_xyz
'x, y, z'
'-x, -y, -z'

loop_
_atom_site_label
_atom_site_type_symbol
_atom_site_fract_x
_atom_site_fract_y
_atom_site_fract_z
_atom_site_U_iso_or_equiv
_atom_site_adp_type
_atom_site_occupancy
_atom_site_site_symmetry_order
_atom_site_calc_flag
_atom_site_refinement_flags_posn
_atom_site_refinement_flags_adp
_atom_site_refinement_flags_occupancy
_atom_site_disorder_assembly
_atom_site_disorder_group
S1 S -0.0173(2) 0.84968(10) 0.23512(9) 0.0675(6) Uani 1 1 d . U . . .
S2 S 0.6641(2) 0.35246(11) 0.22761(10) 0.0731(6) Uani 1 1 d . U . . .
O5 O 0.1705(5) 0.3761(2) 0.21047(19) 0.0616(11) Uani 1 1 d . U . . .
O1 O 0.4898(5) 0.8732(2) 0.21488(18) 0.0604(11) Uani 1 1 d . U . . .
O3 O -0.1277(5) 0.8722(3) 0.2869(2) 0.0779(13) Uani 1 1 d . U . . .
O4 O -0.0811(5) 0.7962(3) 0.1994(2) 0.0827(14) Uani 1 1 d . U . . .
O7 O 0.7487(5) 0.3730(3) 0.2787(2) 0.0885(15) Uani 1 1 d . U . . .
O6 O 0.1818(6) 0.3635(3) 0.1061(2) 0.0898(16) Uani 1 1 d . U . . .
O2 O 0.5317(7) 0.8596(3) 0.1111(2) 0.0946(16) Uani 1 1 d . U . . .
O8 O 0.7482(6) 0.3025(3) 0.1885(2) 0.0933(15) Uani 1 1 d . U . . .
N2 N 0.4846(6) 0.3039(3) 0.2637(3) 0.0656(14) Uani 1 1 d . U . . .
N1 N 0.1478(6) 0.8028(3) 0.2693(2) 0.0647(14) Uani 1 1 d . U . . .
C00D C 0.1214(7) 0.2708(3) 0.3066(3) 0.0553(15) Uani 1 1 d . U . . .
H00D H 0.009956 0.300914 0.309174 0.066 Uiso 1 1 calc R . . . .
C6 C 0.3797(8) 0.8267(3) 0.4106(3) 0.0578(15) Uani 1 1 d . U . . .
C43 C 0.1744(8) 0.3266(3) 0.4068(3) 0.0584(15) Uani 1 1 d . U . . .
C33 C 0.2399(7) 0.3054(3) 0.3443(3) 0.0523(14) Uani 1 1 d . U . . .
C37 C 0.0800(7) 0.1781(3) 0.3342(3) 0.0571(16) Uani 1 1 d . U . . .
C4 C 0.3483(7) 0.8046(3) 0.3490(3) 0.0558(15) Uani 1 1 d . U . . .
C5 C 0.1953(7) 0.8218(3) 0.3267(3) 0.0581(16) Uani 1 1 d . U . . .
H5 H 0.112990 0.848570 0.350924 0.070 Uiso 1 1 calc R . . . .
C32 C 0.4040(8) 0.3211(3) 0.3210(3) 0.0619(16) Uani 1 1 d . U . . .
H32 H 0.472678 0.346194 0.345497 0.074 Uiso 1 1 calc R . . . .
C18 C 0.0608(7) 0.9416(4) 0.1797(3) 0.0602(16) Uani 1 1 d . U . . .
C7 C 0.5301(8) 0.8671(4) 0.4163(3) 0.0690(18) Uani 1 1 d . U . . .
H7 H 0.620014 0.876679 0.381117 0.083 Uiso 1 1 calc R . . . .
C3 C 0.4894(7) 0.7684(3) 0.3110(3) 0.0563(15) Uani 1 1 d . U . . .
H3 H 0.599546 0.797416 0.312823 0.068 Uiso 1 1 calc R . . . .
C35 C 0.1911(7) 0.2871(3) 0.2337(3) 0.0597(16) Uani 1 1 d . U . . .
H35 H 0.121466 0.256123 0.210195 0.072 Uiso 1 1 calc R . . . .
C2 C 0.4571(8) 0.7845(4) 0.2393(3) 0.0622(16) Uani 1 1 d . U . . .
H2 H 0.541048 0.752970 0.215637 0.075 Uiso 1 1 calc R . . . .
C11 C 0.2535(8) 0.8110(4) 0.4652(3) 0.0750(19) Uani 1 1 d . U . . .
H11 H 0.150795 0.781863 0.463620 0.090 Uiso 1 1 calc R . . . .
C38 C -0.0682(8) 0.1446(4) 0.3204(3) 0.0679(18) Uani 1 1 d . U . . .
H38 H -0.143338 0.178731 0.293345 0.081 Uiso 1 1 calc R . . . .
C44 C 0.2711(9) 0.3113(4) 0.4590(3) 0.0734(19) Uani 1 1 d . U . . .
H44 H 0.377702 0.283504 0.455821 0.088 Uiso 1 1 calc R . . . .
C26 C 0.5930(7) 0.9896(4) 0.1322(3) 0.0633(16) Uani 1 1 d . U . . .
C48 C 0.0188(9) 0.3672(4) 0.4135(3) 0.0718(18) Uani 1 1 d . U . . .
H48 H -0.051503 0.377661 0.378518 0.086 Uiso 1 1 calc R . . . .
C25 C 0.5358(8) 0.9020(4) 0.1496(3) 0.0662(17) Uani 1 1 d . U . . .
C10 C 0.2756(10) 0.8366(4) 0.5196(3) 0.084(2) Uani 1 1 d . U . . .
H10 H 0.187886 0.825725 0.555578 0.101 Uiso 1 1 calc R . . . .
C36 C 0.3792(7) 0.2653(4) 0.2255(3) 0.0655(17) Uani 1 1 d . U . . .
H36A H 0.390518 0.204413 0.239256 0.079 Uiso 1 1 calc R . . . .
H36B H 0.423778 0.283066 0.178644 0.079 Uiso 1 1 calc R . . . .
C57 C 0.0978(8) 0.4911(4) 0.1302(3) 0.0642(17) Uani 1 1 d . U . . .
C45 C 0.2165(10) 0.3355(5) 0.5158(3) 0.085(2) Uani 1 1 d . U . . .
H45 H 0.284162 0.323192 0.551541 0.102 Uiso 1 1 calc R . . . .
C12 C 0.5147(8) 0.6751(3) 0.3385(3) 0.0615(16) Uani 1 1 d . U . . .
C56 C 0.1555(8) 0.4048(4) 0.1460(3) 0.0658(17) Uani 1 1 d . U . . .
C13 C 0.6686(8) 0.6394(4) 0.3249(3) 0.0669(18) Uani 1 1 d . U . . .
H13 H 0.759789 0.672629 0.298342 0.080 Uiso 1 1 calc R . . . .
C8 C 0.5513(9) 0.8935(4) 0.4719(3) 0.080(2) Uani 1 1 d . U . . .
H8 H 0.653731 0.922224 0.474481 0.097 Uiso 1 1 calc R . . . .
C49 C 0.6051(7) 0.4442(4) 0.1750(3) 0.0633(16) Uani 1 1 d . U . . .
C46 C 0.0658(10) 0.3771(4) 0.5207(3) 0.082(2) Uani 1 1 d . U . . .
H46 H 0.030148 0.395530 0.559194 0.098 Uiso 1 1 calc R . . . .
C40 C -0.0041(10) 0.0128(4) 0.3864(3) 0.088(2) Uani 1 1 d . U . . .
H40 H -0.034184 -0.043613 0.405142 0.105 Uiso 1 1 calc R . . . .
C9 C 0.4235(9) 0.8782(4) 0.5238(3) 0.079(2) Uani 1 1 d . U . . .
H9 H 0.437376 0.896242 0.562219 0.094 Uiso 1 1 calc R . . . .
C47 C -0.0351(9) 0.3923(4) 0.4693(3) 0.084(2) Uani 1 1 d . U . . .
H47 H -0.141580 0.420226 0.472757 0.101 Uiso 1 1 calc R . . . .
C31 C 0.6241(8) 1.0302(4) 0.1790(3) 0.0762(19) Uani 1 1 d . U . . .
H31 H 0.608350 1.001984 0.223966 0.091 Uiso 1 1 calc R . . . .
C62 C 0.0470(8) 0.5317(4) 0.1786(3) 0.0743(19) Uani 1 1 d . U . . .
H62 H 0.050849 0.504219 0.223296 0.089 Uiso 1 1 calc R . . . .
C1 C 0.2749(8) 0.7640(4) 0.2301(3) 0.0674(17) Uani 1 1 d . U . . .
H1A H 0.257471 0.783373 0.183312 0.081 Uiso 1 1 calc R . . . .
H1B H 0.257319 0.703275 0.242953 0.081 Uiso 1 1 calc R . . . .
C58 C 0.0886(9) 0.5307(5) 0.0651(3) 0.088(2) Uani 1 1 d . U . . .
H58 H 0.122805 0.503707 0.031080 0.105 Uiso 1 1 calc R . . . .
C27 C 0.6167(9) 1.0297(5) 0.0669(3) 0.088(2) Uani 1 1 d . U . . .
H27 H 0.598484 1.001563 0.034120 0.106 Uiso 1 1 calc R . . . .
C20 C 0.1136(10) 1.0244(5) 0.0712(3) 0.095(2) Uani 1 1 d . U . . .
H20 H 0.116187 1.029901 0.025387 0.113 Uiso 1 1 calc R . . . .
C22 C 0.1622(9) 1.0808(4) 0.1593(4) 0.084(2) Uani 1 1 d . U . . .
H22 H 0.195836 1.126081 0.175439 0.100 Uiso 1 1 calc R . . . .
C42 C 0.1840(8) 0.1270(4) 0.3747(3) 0.082(2) Uani 1 1 d . U . . .
H42 H 0.286318 0.148664 0.385189 0.099 Uiso 1 1 calc R . . . .
C21 C 0.1609(9) 1.0897(5) 0.0930(4) 0.082(2) Uani 1 1 d . U . . .
C19 C 0.0609(9) 0.9488(4) 0.1140(3) 0.085(2) Uani 1 1 d . U . . .
H19 H 0.026312 0.903713 0.097816 0.102 Uiso 1 1 calc R . . . .
C39 C -0.1084(9) 0.0614(4) 0.3457(3) 0.079(2) Uani 1 1 d . U . . .
H39 H -0.208392 0.038248 0.334632 0.095 Uiso 1 1 calc R . . . .
C23 C 0.1141(8) 1.0053(4) 0.2028(3) 0.0755(19) Uani 1 1 d . U . . .
H23 H 0.118656 0.998566 0.248381 0.091 Uiso 1 1 calc R . . . .
C14 C 0.6941(9) 0.5561(4) 0.3490(3) 0.083(2) Uani 1 1 d . U . . .
H14 H 0.801242 0.532197 0.337994 0.100 Uiso 1 1 calc R . . . .
C52 C 0.5228(9) 0.5938(5) 0.0952(4) 0.086(2) Uani 1 1 d . U . . .
C50 C 0.6307(9) 0.4558(5) 0.1093(4) 0.089(2) Uani 1 1 d . U . . .
H50 H 0.678787 0.412960 0.090595 0.107 Uiso 1 1 calc R . . . .
C51 C 0.5865(11) 0.5309(5) 0.0690(4) 0.101(3) Uani 1 1 d . U . . .
H51 H 0.600920 0.538130 0.022788 0.122 Uiso 1 1 calc R . . . .
C60 C -0.0210(10) 0.6509(5) 0.0984(4) 0.098(3) Uani 1 1 d . U . . .
H60 H -0.063423 0.705743 0.087465 0.118 Uiso 1 1 calc R . . . .
C17 C 0.3847(9) 0.6257(4) 0.3777(3) 0.087(2) Uani 1 1 d . U . . .
H17 H 0.276137 0.648714 0.388065 0.104 Uiso 1 1 calc R . . . .
C15 C 0.5655(10) 0.5075(4) 0.3886(3) 0.087(2) Uani 1 1 d . U . . .
H15 H 0.584170 0.450341 0.406278 0.104 Uiso 1 1 calc R . . . .
C54 C 0.5407(9) 0.5074(4) 0.2017(3) 0.0786(19) Uani 1 1 d . U . . .
H54 H 0.526085 0.500155 0.247893 0.094 Uiso 1 1 calc R . . . .
C59 C 0.0268(11) 0.6124(5) 0.0511(4) 0.105(3) Uani 1 1 d . U . . .
H59 H 0.019020 0.640614 0.006818 0.126 Uiso 1 1 calc R . . . .
C30 C 0.6778(9) 1.1114(4) 0.1615(4) 0.091(2) Uani 1 1 d . U . . .
H30 H 0.699221 1.138936 0.194402 0.109 Uiso 1 1 calc R . . . .
C41 C 0.1405(11) 0.0442(4) 0.4002(4) 0.095(2) Uani 1 1 d . U . . .
H41 H 0.213832 0.009450 0.427750 0.113 Uiso 1 1 calc R . . . .
C61 C -0.0098(9) 0.6125(4) 0.1623(4) 0.090(2) Uani 1 1 d . U . . .
H61 H -0.040796 0.641141 0.195645 0.107 Uiso 1 1 calc R . . . .
C28 C 0.6681(10) 1.1128(5) 0.0500(4) 0.106(3) Uani 1 1 d . U . . .
H28 H 0.680585 1.141569 0.005206 0.127 Uiso 1 1 calc R . . . .
C53 C 0.4971(9) 0.5817(4) 0.1615(4) 0.089(2) Uani 1 1 d . U . . .
H53 H 0.448840 0.624451 0.180264 0.106 Uiso 1 1 calc R . . . .
C16 C 0.4145(11) 0.5410(4) 0.4021(4) 0.103(3) Uani 1 1 d . U . . .
H16 H 0.324683 0.507046 0.428905 0.124 Uiso 1 1 calc R . . . .
C29 C 0.7010(10) 1.1537(5) 0.0960(4) 0.101(3) Uani 1 1 d . U . . .
H29 H 0.738862 1.209864 0.083585 0.121 Uiso 1 1 calc R . . . .
C24 C 0.2085(11) 1.1736(5) 0.0463(4) 0.127(3) Uani 1 1 d . U . . .
H24A H 0.242527 1.165950 0.002187 0.191 Uiso 1 1 calc GR . . . .
H24B H 0.304807 1.198392 0.061330 0.191 Uiso 1 1 calc GR . . . .
H24C H 0.108780 1.210130 0.045484 0.191 Uiso 1 1 calc GR . . . .
C55 C 0.4804(11) 0.6774(5) 0.0515(4) 0.127(3) Uani 1 1 d . U . . .
H55A H 0.555334 0.720447 0.058644 0.190 Uiso 1 1 calc GR . . . .
H55B H 0.359552 0.690602 0.062428 0.190 Uiso 1 1 calc GR . . . .
H55C H 0.499127 0.674844 0.005520 0.190 Uiso 1 1 calc GR . . . .

loop_
_atom_site_aniso_label
_atom_site_aniso_U_11
_atom_site_aniso_U_22
_atom_site_aniso_U_33
_atom_site_aniso_U_23
_atom_site_aniso_U_13
_atom_site_aniso_U_12
S1 0.0488(10) 0.0619(11) 0.0872(13) -0.0071(10) -0.0102(9) -0.0061(8)
S2 0.0512(11) 0.0675(12) 0.0941(15) -0.0085(11) -0.0042(10) 0.0019(9)
O5 0.067(3) 0.057(2) 0.060(2) -0.010(2) -0.012(2) 0.003(2)
O1 0.066(3) 0.051(2) 0.061(3) -0.010(2) 0.000(2) -0.002(2)
O3 0.049(3) 0.084(3) 0.088(3) -0.003(3) 0.006(2) 0.007(2)
O4 0.070(3) 0.066(3) 0.115(4) -0.018(3) -0.028(3) -0.013(2)
O7 0.057(3) 0.101(4) 0.107(4) -0.016(3) -0.027(3) -0.005(3)
O6 0.123(4) 0.076(3) 0.068(3) -0.013(3) -0.011(3) 0.015(3)
O2 0.126(4) 0.095(4) 0.062(3) -0.016(3) -0.008(3) -0.020(3)
O8 0.069(3) 0.078(3) 0.127(4) -0.026(3) 0.014(3) 0.011(3)
N2 0.054(3) 0.062(3) 0.077(4) -0.011(3) -0.002(3) -0.007(3)
N1 0.047(3) 0.066(3) 0.078(4) -0.011(3) -0.008(3) 0.005(2)
C00D 0.050(3) 0.048(3) 0.066(4) -0.008(3) -0.012(3) -0.002(3)
C6 0.060(4) 0.050(4) 0.056(3) 0.001(3) -0.003(3) 0.003(3)
C43 0.065(4) 0.046(4) 0.058(3) 0.000(3) -0.008(3) -0.002(3)
C33 0.048(3) 0.043(3) 0.060(3) 0.000(3) -0.011(3) 0.000(3)
C37 0.053(4) 0.047(3) 0.065(4) 0.000(3) -0.008(3) 0.004(3)
C4 0.047(3) 0.052(4) 0.063(4) -0.005(3) 0.000(3) -0.005(3)
C5 0.046(3) 0.056(4) 0.069(4) -0.011(3) 0.004(3) -0.002(3)
C32 0.058(4) 0.051(4) 0.071(4) -0.002(3) -0.009(3) -0.002(3)
C18 0.047(4) 0.055(4) 0.071(4) -0.002(3) -0.003(3) -0.002(3)
C7 0.064(4) 0.073(5) 0.064(4) -0.005(3) -0.006(3) -0.008(3)
C3 0.044(3) 0.053(3) 0.068(4) -0.007(3) -0.004(3) -0.001(3)
C35 0.054(4) 0.050(3) 0.070(4) -0.004(3) -0.009(3) 0.001(3)
C2 0.056(4) 0.054(4) 0.071(4) -0.006(3) -0.003(3) -0.001(3)
C11 0.069(4) 0.081(5) 0.065(4) -0.002(4) 0.002(3) -0.009(4)
C38 0.068(4) 0.059(4) 0.073(4) -0.005(3) -0.013(3) -0.011(3)
C44 0.077(5) 0.069(5) 0.067(4) 0.002(4) -0.016(3) 0.005(3)
C26 0.049(4) 0.071(4) 0.064(4) -0.004(3) -0.008(3) 0.001(3)
C48 0.073(4) 0.067(4) 0.078(4) -0.020(4) -0.015(4) 0.006(3)
C25 0.060(4) 0.073(4) 0.063(4) -0.006(3) -0.014(3) 0.000(3)
C10 0.096(5) 0.083(5) 0.066(4) -0.006(4) 0.000(4) -0.008(4)
C36 0.060(4) 0.056(4) 0.077(4) -0.014(3) 0.004(3) -0.004(3)
C57 0.057(4) 0.064(4) 0.062(4) 0.002(3) -0.004(3) -0.007(3)
C45 0.100(6) 0.091(6) 0.063(4) -0.010(4) -0.020(4) 0.001(4)
C12 0.057(4) 0.046(3) 0.074(4) -0.001(3) -0.004(3) 0.003(3)
C56 0.061(4) 0.071(4) 0.062(4) -0.008(3) -0.010(3) 0.000(3)
C13 0.061(4) 0.062(4) 0.072(4) -0.009(3) -0.005(3) 0.010(3)
C8 0.080(5) 0.081(5) 0.082(5) -0.021(4) -0.011(4) -0.008(4)
C49 0.046(4) 0.063(4) 0.077(4) -0.010(3) -0.005(3) -0.002(3)
C46 0.094(5) 0.083(5) 0.067(4) -0.018(4) -0.003(4) -0.013(4)
C40 0.108(6) 0.053(4) 0.091(6) -0.003(4) 0.005(4) -0.012(4)
C9 0.093(5) 0.078(5) 0.064(4) -0.013(4) -0.014(4) 0.002(4)
C47 0.082(5) 0.086(5) 0.084(5) -0.021(4) -0.005(4) 0.007(4)
C31 0.086(5) 0.065(4) 0.074(4) -0.008(3) -0.013(4) 0.000(4)
C62 0.078(5) 0.063(4) 0.073(4) -0.003(3) 0.000(4) -0.003(3)
C1 0.062(4) 0.066(4) 0.074(4) -0.015(3) -0.013(3) 0.004(3)
C58 0.106(6) 0.086(5) 0.064(4) -0.003(4) -0.016(4) -0.005(4)
C27 0.093(5) 0.097(5) 0.062(4) 0.006(4) -0.011(4) -0.003(4)
C20 0.114(6) 0.099(5) 0.063(5) -0.003(4) -0.009(4) -0.008(5)
C22 0.078(5) 0.067(4) 0.100(5) -0.009(4) -0.004(4) -0.005(4)
C42 0.070(4) 0.057(4) 0.111(6) 0.007(4) -0.030(4) -0.002(3)
C21 0.069(5) 0.075(5) 0.087(5) 0.005(4) 0.001(4) 0.003(4)
C19 0.092(5) 0.082(5) 0.079(4) -0.011(4) -0.014(4) -0.006(4)
C39 0.072(5) 0.066(4) 0.097(6) -0.020(4) 0.003(4) -0.021(4)
C23 0.086(5) 0.066(4) 0.072(4) -0.014(3) -0.002(4) -0.008(4)
C14 0.081(5) 0.069(4) 0.098(6) -0.014(4) -0.018(4) 0.024(4)
C52 0.067(5) 0.073(5) 0.104(5) 0.005(4) -0.005(4) -0.016(4)
C50 0.096(6) 0.080(5) 0.082(4) -0.013(4) 0.022(4) -0.002(4)
C51 0.120(7) 0.104(6) 0.065(5) 0.003(4) 0.003(4) 0.000(5)
C60 0.101(6) 0.068(5) 0.114(6) 0.004(4) -0.014(5) 0.001(4)
C17 0.066(4) 0.060(4) 0.121(6) -0.004(4) 0.008(4) 0.004(3)
C15 0.102(6) 0.060(4) 0.094(6) -0.002(4) -0.025(4) 0.014(4)
C54 0.088(5) 0.076(5) 0.074(5) -0.020(3) -0.012(4) 0.003(4)
C59 0.122(7) 0.087(6) 0.087(6) 0.020(4) -0.021(5) 0.006(5)
C30 0.090(5) 0.074(5) 0.102(5) -0.004(4) -0.017(4) -0.008(4)
C41 0.110(6) 0.051(4) 0.111(6) 0.009(4) -0.027(5) 0.005(4)
C61 0.095(5) 0.068(4) 0.101(5) -0.013(4) -0.006(4) -0.002(4)
C28 0.103(6) 0.099(6) 0.092(6) 0.026(4) -0.014(5) -0.005(5)
C53 0.084(5) 0.071(5) 0.108(5) -0.015(4) -0.010(5) 0.005(4)
C16 0.096(5) 0.059(4) 0.134(7) 0.010(4) 0.004(5) -0.005(4)
C29 0.093(6) 0.070(5) 0.121(6) 0.013(4) -0.012(5) 0.002(4)
C24 0.124(7) 0.092(6) 0.128(7) 0.041(5) 0.003(5) 0.000(5)
C55 0.118(7) 0.094(6) 0.143(7) 0.029(5) -0.028(6) -0.015(5)

loop_
_atom_type_symbol
_atom_type_description
_atom_type_scat_dispersion_real
_atom_type_scat_dispersion_imag
_atom_type_scat_source
C C 0.0033 0.0016 'International Tables Vol C Tables 4.2.6.8 and 6.1.1.4'
H H 0.0000 0.0000 'International Tables Vol C Tables 4.2.6.8 and 6.1.1.4'
N N 0.0061 0.0033 'International Tables Vol C Tables 4.2.6.8 and 6.1.1.4'
O O 0.0106 0.0060 'International Tables Vol C Tables 4.2.6.8 and 6.1.1.4'
S S 0.1246 0.1234 'International Tables Vol C Tables 4.2.6.8 and 6.1.1.4'

loop_
_geom_angle_atom_site_label_1
_geom_angle_atom_site_label_2
_geom_angle_atom_site_label_3
_geom_angle
_geom_angle_site_symmetry_1
_geom_angle_site_symmetry_3
_geom_angle_publ_flag
O3 S1 N1 105.8(3) . . ?
O3 S1 C18 107.8(3) . . ?
O4 S1 O3 119.8(3) . . ?
O4 S1 N1 106.5(3) . . ?
O4 S1 C18 108.9(3) . . ?
N1 S1 C18 107.5(3) . . ?
O7 S2 N2 105.9(3) . . ?
O7 S2 C49 108.7(3) . . ?
O8 S2 O7 120.0(3) . . ?
O8 S2 N2 106.9(3) . . ?
O8 S2 C49 107.6(3) . . ?
N2 S2 C49 107.0(3) . . ?
C56 O5 C35 116.7(5) . . ?
C25 O1 C2 117.5(5) . . ?
C32 N2 S2 120.3(4) . . ?
C32 N2 C36 117.4(5) . . ?
C36 N2 S2 119.1(4) . . ?
C5 N1 S1 119.4(4) . . ?
C5 N1 C1 118.7(5) . . ?
C1 N1 S1 118.9(4) . . ?
C33 C00D H00D 107.1 . . ?
C33 C00D C37 113.9(5) . . ?
C33 C00D C35 111.3(5) . . ?
C37 C00D H00D 107.1 . . ?
C37 C00D C35 110.0(5) . . ?
C35 C00D H00D 107.1 . . ?
C7 C6 C4 122.0(5) . . ?
C7 C6 C11 117.0(6) . . ?
C11 C6 C4 121.0(6) . . ?
C44 C43 C33 120.9(6) . . ?
C44 C43 C48 117.6(6) . . ?
C48 C43 C33 121.4(6) . . ?
C43 C33 C00D 120.6(5) . . ?
C32 C33 C00D 120.3(6) . . ?
C32 C33 C43 119.1(6) . . ?
C38 C37 C00D 119.9(5) . . ?
C42 C37 C00D 122.0(5) . . ?
C42 C37 C38 118.0(6) . . ?
C6 C4 C3 120.3(5) . . ?
C5 C4 C6 118.5(6) . . ?
C5 C4 C3 121.1(6) . . ?
N1 C5 H5 117.9 . . ?
C4 C5 N1 124.2(6) . . ?
C4 C5 H5 117.9 . . ?
N2 C32 H32 117.1 . . ?
C33 C32 N2 125.8(6) . . ?
C33 C32 H32 117.1 . . ?
C19 C18 S1 119.4(5) . . ?
C23 C18 S1 119.6(5) . . ?
C23 C18 C19 121.0(6) . . ?
C6 C7 H7 119.3 . . ?
C8 C7 C6 121.3(6) . . ?
C8 C7 H7 119.3 . . ?
C4 C3 H3 107.7 . . ?
C4 C3 C2 110.4(5) . . ?
C4 C3 C12 113.7(5) . . ?
C2 C3 H3 107.7 . . ?
C2 C3 C12 109.6(5) . . ?
C12 C3 H3 107.7 . . ?
O5 C35 C00D 102.9(5) . . ?
O5 C35 H35 110.9 . . ?
O5 C35 C36 110.0(5) . . ?
C00D C35 H35 110.9 . . ?
C36 C35 C00D 111.1(5) . . ?
C36 C35 H35 110.9 . . ?
O1 C2 C3 103.3(5) . . ?
O1 C2 H2 110.0 . . ?
O1 C2 C1 109.9(5) . . ?
C3 C2 H2 110.0 . . ?
C1 C2 C3 113.3(5) . . ?
C1 C2 H2 110.0 . . ?
C6 C11 H11 119.3 . . ?
C10 C11 C6 121.3(7) . . ?
C10 C11 H11 119.3 . . ?
C37 C38 H38 119.7 . . ?
C37 C38 C39 120.6(6) . . ?
C39 C38 H38 119.7 . . ?
C43 C44 H44 119.3 . . ?
C43 C44 C45 121.5(7) . . ?
C45 C44 H44 119.3 . . ?
C31 C26 C25 121.8(6) . . ?
C31 C26 C27 120.2(7) . . ?
C27 C26 C25 118.0(7) . . ?
C43 C48 H48 119.3 . . ?
C47 C48 C43 121.3(7) . . ?
C47 C48 H48 119.3 . . ?
O1 C25 C26 112.5(6) . . ?
O2 C25 O1 122.9(6) . . ?
O2 C25 C26 124.7(6) . . ?
C11 C10 H10 119.6 . . ?
C11 C10 C9 120.8(7) . . ?
C9 C10 H10 119.6 . . ?
N2 C36 C35 112.8(5) . . ?
N2 C36 H36A 109.0 . . ?
N2 C36 H36B 109.0 . . ?
C35 C36 H36A 109.0 . . ?
C35 C36 H36B 109.0 . . ?
H36A C36 H36B 107.8 . . ?
C62 C57 C56 121.4(6) . . ?
C62 C57 C58 119.9(7) . . ?
C58 C57 C56 118.7(7) . . ?
C44 C45 H45 120.0 . . ?
C46 C45 C44 120.1(7) . . ?
C46 C45 H45 120.0 . . ?
C13 C12 C3 120.2(5) . . ?
C13 C12 C17 118.3(6) . . ?
C17 C12 C3 121.5(6) . . ?
O5 C56 C57 112.4(6) . . ?
O6 C56 O5 123.8(6) . . ?
O6 C56 C57 123.8(6) . . ?
C12 C13 H13 119.4 . . ?
C12 C13 C14 121.2(6) . . ?
C14 C13 H13 119.4 . . ?
C7 C8 H8 120.1 . . ?
C9 C8 C7 119.8(7) . . ?
C9 C8 H8 120.1 . . ?
C50 C49 S2 121.7(6) . . ?
C50 C49 C54 119.7(6) . . ?
C54 C49 S2 118.6(5) . . ?
C45 C46 H46 120.2 . . ?
C45 C46 C47 119.6(7) . . ?
C47 C46 H46 120.2 . . ?
C39 C40 H40 119.8 . . ?
C41 C40 H40 119.8 . . ?
C41 C40 C39 120.5(7) . . ?
C10 C9 C8 119.7(7) . . ?
C10 C9 H9 120.1 . . ?
C8 C9 H9 120.1 . . ?
C48 C47 C46 119.9(7) . . ?
C48 C47 H47 120.0 . . ?
C46 C47 H47 120.0 . . ?
C26 C31 H31 119.7 . . ?
C26 C31 C30 120.5(7) . . ?
C30 C31 H31 119.7 . . ?
C57 C62 H62 119.9 . . ?
C57 C62 C61 120.1(7) . . ?
C61 C62 H62 119.9 . . ?
N1 C1 C2 111.6(5) . . ?
N1 C1 H1A 109.3 . . ?
N1 C1 H1B 109.3 . . ?
C2 C1 H1A 109.3 . . ?
C2 C1 H1B 109.3 . . ?
H1A C1 H1B 108.0 . . ?
C57 C58 H58 121.1 . . ?
C57 C58 C59 117.9(7) . . ?
C59 C58 H58 121.1 . . ?
C26 C27 H27 120.8 . . ?
C26 C27 C28 118.5(7) . . ?
C28 C27 H27 120.8 . . ?
C21 C20 H20 119.0 . . ?
C21 C20 C19 122.0(7) . . ?
C19 C20 H20 119.0 . . ?
C21 C22 H22 120.0 . . ?
C21 C22 C23 120.0(7) . . ?
C23 C22 H22 120.0 . . ?
C37 C42 H42 119.7 . . ?
C37 C42 C41 120.6(6) . . ?
C41 C42 H42 119.7 . . ?
C20 C21 C22 118.9(7) . . ?
C20 C21 C24 121.8(8) . . ?
C22 C21 C24 119.2(8) . . ?
C18 C19 C20 118.1(7) . . ?
C18 C19 H19 120.9 . . ?
C20 C19 H19 120.9 . . ?
C38 C39 H39 120.1 . . ?
C40 C39 C38 119.8(7) . . ?
C40 C39 H39 120.1 . . ?
C18 C23 C22 119.9(6) . . ?
C18 C23 H23 120.1 . . ?
C22 C23 H23 120.1 . . ?
C13 C14 H14 119.9 . . ?
C15 C14 C13 120.3(7) . . ?
C15 C14 H14 119.9 . . ?
C51 C52 C53 119.1(7) . . ?
C51 C52 C55 121.2(8) . . ?
C53 C52 C55 119.7(8) . . ?
C49 C50 H50 120.0 . . ?
C49 C50 C51 119.9(7) . . ?
C51 C50 H50 120.0 . . ?
C52 C51 C50 120.6(7) . . ?
C52 C51 H51 119.7 . . ?
C50 C51 H51 119.7 . . ?
C59 C60 H60 119.6 . . ?
C59 C60 C61 120.7(8) . . ?
C61 C60 H60 119.6 . . ?
C12 C17 H17 120.3 . . ?
C12 C17 C16 119.4(7) . . ?
C16 C17 H17 120.3 . . ?
C14 C15 H15 120.3 . . ?
C16 C15 C14 119.3(7) . . ?
C16 C15 H15 120.3 . . ?
C49 C54 H54 119.9 . . ?
C49 C54 C53 120.1(7) . . ?
C53 C54 H54 119.9 . . ?
C58 C59 H59 119.2 . . ?
C60 C59 C58 121.6(8) . . ?
C60 C59 H59 119.2 . . ?
C31 C30 H30 119.8 . . ?
C31 C30 C29 120.4(8) . . ?
C29 C30 H30 119.8 . . ?
C40 C41 C42 120.5(7) . . ?
C40 C41 H41 119.8 . . ?
C42 C41 H41 119.8 . . ?
C62 C61 H61 120.1 . . ?
C60 C61 C62 119.8(8) . . ?
C60 C61 H61 120.1 . . ?
C27 C28 H28 119.1 . . ?
C29 C28 C27 121.9(8) . . ?
C29 C28 H28 119.1 . . ?
C52 C53 C54 120.5(8) . . ?
C52 C53 H53 119.8 . . ?
C54 C53 H53 119.8 . . ?
C17 C16 H16 119.3 . . ?
C15 C16 C17 121.5(7) . . ?
C15 C16 H16 119.3 . . ?
C30 C29 H29 120.8 . . ?
C28 C29 C30 118.4(8) . . ?
C28 C29 H29 120.8 . . ?
C21 C24 H24A 109.5 . . ?
C21 C24 H24B 109.5 . . ?
C21 C24 H24C 109.5 . . ?
H24A C24 H24B 109.5 . . ?
H24A C24 H24C 109.5 . . ?
H24B C24 H24C 109.5 . . ?
C52 C55 H55A 109.5 . . ?
C52 C55 H55B 109.5 . . ?
C52 C55 H55C 109.5 . . ?
H55A C55 H55B 109.5 . . ?
H55A C55 H55C 109.5 . . ?
H55B C55 H55C 109.5 . . ?

loop_
_geom_bond_atom_site_label_1
_geom_bond_atom_site_label_2
_geom_bond_distance
_geom_bond_site_symmetry_2
_geom_bond_publ_flag
S1 O3 1.437(4) . ?
S1 O4 1.425(4) . ?
S1 N1 1.642(5) . ?
S1 C18 1.760(6) . ?
S2 O7 1.437(5) . ?
S2 O8 1.414(5) . ?
S2 N2 1.643(5) . ?
S2 C49 1.750(6) . ?
O5 C35 1.458(6) . ?
O5 C56 1.351(7) . ?
O1 C2 1.459(6) . ?
O1 C25 1.359(7) . ?
O6 C56 1.211(7) . ?
O2 C25 1.201(7) . ?
N2 C32 1.394(7) . ?
N2 C36 1.467(7) . ?
N1 C5 1.414(7) . ?
N1 C1 1.465(7) . ?
C00D H00D 1.0000 . ?
C00D C33 1.491(7) . ?
C00D C37 1.538(7) . ?
C00D C35 1.539(7) . ?
C6 C4 1.482(8) . ?
C6 C7 1.391(8) . ?
C6 C11 1.410(8) . ?
C43 C33 1.486(8) . ?
C43 C44 1.377(8) . ?
C43 C48 1.390(8) . ?
C33 C32 1.326(7) . ?
C37 C38 1.380(7) . ?
C37 C42 1.379(7) . ?
C4 C5 1.333(7) . ?
C4 C3 1.497(7) . ?
C5 H5 0.9500 . ?
C32 H32 0.9500 . ?
C18 C19 1.367(8) . ?
C18 C23 1.357(8) . ?
C7 H7 0.9500 . ?
C7 C8 1.380(8) . ?
C3 H3 1.0000 . ?
C3 C2 1.525(7) . ?
C3 C12 1.541(7) . ?
C35 H35 1.0000 . ?
C35 C36 1.508(7) . ?
C2 H2 1.0000 . ?
C2 C1 1.509(7) . ?
C11 H11 0.9500 . ?
C11 C10 1.350(8) . ?
C38 H38 0.9500 . ?
C38 C39 1.387(8) . ?
C44 H44 0.9500 . ?
C44 C45 1.380(8) . ?
C26 C25 1.479(9) . ?
C26 C31 1.371(8) . ?
C26 C27 1.378(8) . ?
C48 H48 0.9500 . ?
C48 C47 1.368(8) . ?
C10 H10 0.9500 . ?
C10 C9 1.375(8) . ?
C36 H36A 0.9900 . ?
C36 H36B 0.9900 . ?
C57 C56 1.471(9) . ?
C57 C62 1.380(8) . ?
C57 C58 1.386(8) . ?
C45 H45 0.9500 . ?
C45 C46 1.362(9) . ?
C12 C13 1.365(7) . ?
C12 C17 1.380(8) . ?
C13 H13 0.9500 . ?
C13 C14 1.379(8) . ?
C8 H8 0.9500 . ?
C8 C9 1.377(8) . ?
C49 C50 1.349(8) . ?
C49 C54 1.374(8) . ?
C46 H46 0.9500 . ?
C46 C47 1.386(8) . ?
C40 H40 0.9500 . ?
C40 C39 1.364(9) . ?
C40 C41 1.338(9) . ?
C9 H9 0.9500 . ?
C47 H47 0.9500 . ?
C31 H31 0.9500 . ?
C31 C30 1.372(8) . ?
C62 H62 0.9500 . ?
C62 C61 1.385(9) . ?
C1 H1A 0.9900 . ?
C1 H1B 0.9900 . ?
C58 H58 0.9500 . ?
C58 C59 1.411(10) . ?
C27 H27 0.9500 . ?
C27 C28 1.396(10) . ?
C20 H20 0.9500 . ?
C20 C21 1.349(9) . ?
C20 C19 1.400(9) . ?
C22 H22 0.9500 . ?
C22 C21 1.376(9) . ?
C22 C23 1.397(8) . ?
C42 H42 0.9500 . ?
C42 C41 1.387(8) . ?
C21 C24 1.529(9) . ?
C19 H19 0.9500 . ?
C39 H39 0.9500 . ?
C23 H23 0.9500 . ?
C14 H14 0.9500 . ?
C14 C15 1.370(9) . ?
C52 C51 1.362(10) . ?
C52 C53 1.362(9) . ?
C52 C55 1.530(9) . ?
C50 H50 0.9500 . ?
C50 C51 1.397(9) . ?
C51 H51 0.9500 . ?
C60 H60 0.9500 . ?
C60 C59 1.332(10) . ?
C60 C61 1.363(9) . ?
C17 H17 0.9500 . ?
C17 C16 1.406(9) . ?
C15 H15 0.9500 . ?
C15 C16 1.329(9) . ?
C54 H54 0.9500 . ?
C54 C53 1.384(9) . ?
C59 H59 0.9500 . ?
C30 H30 0.9500 . ?
C30 C29 1.390(9) . ?
C41 H41 0.9500 . ?
C61 H61 0.9500 . ?
C28 H28 0.9500 . ?
C28 C29 1.362(10) . ?
C53 H53 0.9500 . ?
C16 H16 0.9500 . ?
C29 H29 0.9500 . ?
C24 H24A 0.9800 . ?
C24 H24B 0.9800 . ?
C24 H24C 0.9800 . ?
C55 H55A 0.9800 . ?
C55 H55B 0.9800 . ?
C55 H55C 0.9800 . ?
